data_7103558
loop_
_publ_author_name
'Caldwell, Stuart T'
'Cooke, Graeme'
'Fitzpatrick, Brian'
'Long, De-Liang'
'Rabani, Gouher'
'Rotello, Vincent M'

_publ_section_title
;
 A flavin-based [2]catenane.
;
_journal_issue 45
_journal_name_full 'Chemical communications (Cambridge, England)'
_journal_page_first 5912
_journal_page_last 5914
_journal_paper_doi 10.1039/b813779j
_journal_year 2008
_chemical_formula_moiety '(C48 H63 F3 N6 O6), (C32 H28 N4 O4), 2(C2 H6 O), 2(H2 O)'
_chemical_formula_sum 'C84 H107 F3 N10 O14'
_chemical_formula_weight 1537.80
_chemical_name_systematic
;
?
;
_space_group_IT_number 14
_symmetry_cell_setting monoclinic
_symmetry_space_group_name_Hall '-P 2ybc'
_symmetry_space_group_name_H-M 'P 1 21/c 1'
_atom_sites_solution_hydrogens geom
_atom_sites_solution_primary direct
_atom_sites_solution_secondary difmap
_audit_creation_method SHELXL-97
_cell_angle_alpha 90.00
_cell_angle_beta 102.463(3)
_cell_angle_gamma 90.00
_cell_formula_units_Z 4
_cell_length_a 13.9514(5)
_cell_length_b 29.1721(10)
_cell_length_c 20.3132(7)
_cell_measurement_reflns_used 8601
_cell_measurement_temperature 150(2)
_cell_measurement_theta_max 24.4
_cell_measurement_theta_min 3.1
_cell_volume 8072.5(5)
_computing_cell_refinement
;
CrysAlis RED, Oxford Diffraction Ltd.,
Version 1.171.32.15 (release 10-01-2008 CrysAlis171 .NET)
(compiled Jan 10 2008,16:37:18)
;
_computing_data_collection
;
CrysAlis CCD, Oxford Diffraction Ltd.,
Version 1.171.32.15 (release 10-01-2008 CrysAlis171 .NET)
(compiled Jan 10 2008,16:37:18)
;
_computing_data_reduction
;
CrysAlis RED, Oxford Diffraction Ltd.,
Version 1.171.32.15 (release 10-01-2008 CrysAlis171 .NET)
(compiled Jan 10 2008,16:37:18)
;
_computing_structure_refinement 'SHELXL-97 (Sheldrick, 1997)'
_computing_structure_solution 'SHELXS-97 (Sheldrick, 1997)'
_diffrn_ambient_temperature 150(2)
_diffrn_detector_area_resol_mean 15.9832
_diffrn_measured_fraction_theta_full 0.809
_diffrn_measured_fraction_theta_max 0.809
_diffrn_measurement_device_type 'Oxford Diffraction Gemini CCD Diffractometer'
_diffrn_measurement_method '\w scans'
_diffrn_radiation_monochromator graphite
_diffrn_radiation_source 'fine-focus sealed tube'
_diffrn_radiation_type MoK\a
_diffrn_radiation_wavelength 0.71073
_diffrn_reflns_av_R_equivalents 0.0482
_diffrn_reflns_av_sigmaI/netI 0.1052
_diffrn_reflns_limit_h_max 15
_diffrn_reflns_limit_h_min -15
_diffrn_reflns_limit_k_max 26
_diffrn_reflns_limit_k_min -33
_diffrn_reflns_limit_l_max 23
_diffrn_reflns_limit_l_min -23
_diffrn_reflns_number 33859
_diffrn_reflns_theta_full 24.41
_diffrn_reflns_theta_max 24.41
_diffrn_reflns_theta_min 3.12
_diffrn_standards_decay_% 0
_exptl_absorpt_coefficient_mu 0.091
_exptl_absorpt_correction_T_max 0.99
_exptl_absorpt_correction_T_min 0.983
_exptl_absorpt_correction_type analytical
_exptl_absorpt_process_details
;
CrysAlis RED, Oxford Diffraction Ltd.,
Version 1.171.32.15 (release 10-01-2008 CrysAlis171 .NET)
(compiled Jan 10 2008,16:37:18)
Analytical numeric absorption correction using a multifaceted crystal
model based on expressions derived by R.C. Clark & J.S. Reid.
(Clark, R. C. & Reid, J. S. (1995). Acta Cryst. A51, 887-897)
;
_exptl_crystal_colour 'light green'
_exptl_crystal_density_diffrn 1.265
_exptl_crystal_density_meas ?
_exptl_crystal_density_method 'not measured'
_exptl_crystal_description block
_exptl_crystal_F_000 3280
_exptl_crystal_size_max 0.27
_exptl_crystal_size_mid 0.25
_exptl_crystal_size_min 0.16
_refine_diff_density_max 0.77
_refine_diff_density_min -0.39
_refine_diff_density_rms 0.05
_refine_ls_extinction_coef none
_refine_ls_extinction_method none
_refine_ls_goodness_of_fit_ref 0.899
_refine_ls_hydrogen_treatment riding
_refine_ls_matrix_type full
_refine_ls_number_parameters 949
_refine_ls_number_reflns 10751
_refine_ls_number_restraints 17
_refine_ls_restrained_S_all 0.900
_refine_ls_R_factor_all 0.1423
_refine_ls_R_factor_gt 0.0665
_refine_ls_shift/su_max 0.000
_refine_ls_shift/su_mean 0.000
_refine_ls_structure_factor_coef Fsqd
_refine_ls_weighting_details 'calc w=1/[\s^2^(Fo^2^)+(0.1075P)^2^+0.0000P] where P=(Fo^2^+2Fc^2^)/3'
_refine_ls_weighting_scheme calc
_refine_ls_wR_factor_gt 0.1683
_refine_ls_wR_factor_ref 0.1895
_reflns_number_gt 5051
_reflns_number_total 10751
_reflns_threshold_expression >2sigma(I)
_cod_data_source_file b813779j.txt
_cod_data_source_block gccatenane
_cod_depositor_comments
;
The following automatic conversions were performed:
'_symmetry_cell_setting' value 'Monoclinic' changed to 'monoclinic'
according to '/home/saulius/struct/CIF-dictionaries/cif_core.dic'
dictionary named 'cif_core.dic' version 2.4.1 from 2010-06-29.

Automatic conversion script
Id: cif_fix_enum 1527 2010-12-29 10:47:43Z saulius 

The following automatic conversions were performed:

'_exptl_crystal_density_meas' value 'none' was changed to '?' - the
value is perceived as not measured.

Automatic conversion script
Id: cif_fix_values 3008 2015-01-20 13:52:24Z robertas 
;
_cod_original_sg_symbol_H-M P2(1)/c
_cod_database_code 7103558

loop_
_symmetry_equiv_pos_as_xyz
'x, y, z'
'-x, y+1/2, -z+1/2'
'-x, -y, -z'
'x, -y-1/2, z-1/2'

loop_
_atom_site_label
_atom_site_type_symbol
_atom_site_fract_x
_atom_site_fract_y
_atom_site_fract_z
_atom_site_U_iso_or_equiv
_atom_site_adp_type
_atom_site_occupancy
_atom_site_symmetry_multiplicity
_atom_site_calc_flag
_atom_site_refinement_flags
_atom_site_disorder_assembly
_atom_site_disorder_group
O1 O 0.5720(2) 0.61200(9) 0.48701(13) 0.0509(8) Uani 1 1 d . A 1
O2 O 0.7442(2) 0.56620(11) 0.33278(15) 0.0603(9) Uani 1 1 d . A 1
O3 O 0.3854(2) 0.38079(10) 0.25730(17) 0.0617(9) Uani 1 1 d . A 1
O4 O 0.3221(2) 0.23833(10) 0.38306(15) 0.0603(8) Uani 1 1 d . A 1
O5 O 0.6805(3) 0.35731(15) 0.7442(2) 0.1072(14) Uani 1 1 d . A 1
O6 O 0.7729(3) 0.41703(16) 0.7314(2) 0.0935(12) Uani 1 1 d . A 1
O7 O 0.7450(3) 0.36465(14) 0.26849(19) 0.0942(13) Uani 1 1 d . B 1
O8 O 0.3888(2) 0.29531(11) 0.62772(16) 0.0672(9) Uani 1 1 d . B 1
O9 O -0.0394(2) 0.31963(12) 0.37372(17) 0.0731(10) Uani 1 1 d . B 1
O10 O 0.3102(3) 0.34210(14) 0.0166(2) 0.1071(14) Uani 1 1 d . B 1
O11 O 0.5483(2) 0.28177(10) 0.72352(14) 0.0639(9) Uani 1 1 d . C 1
O12 O 0.1730(2) 0.17800(11) 0.40709(16) 0.0796(10) Uani 1 1 d . D 1
F1 F 1.3339(2) 0.57692(10) 0.52497(16) 0.0897(10) Uani 1 1 d . A 1
F2 F 1.30205(19) 0.50640(10) 0.52123(15) 0.0797(8) Uani 1 1 d . A 1
F3 F 1.26220(18) 0.54668(11) 0.43324(15) 0.0920(10) Uani 1 1 d . A 1
N1 N 0.9129(3) 0.56403(11) 0.43158(16) 0.0462(9) Uani 1 1 d . A 1
N2 N 0.8995(2) 0.58625(11) 0.56350(17) 0.0452(9) Uani 1 1 d . A 1
N3 N 0.7331(3) 0.59915(11) 0.52607(17) 0.0432(9) Uani 1 1 d . A 1
N4 N 0.6560(2) 0.58859(11) 0.40884(16) 0.0408(9) Uani 1 1 d . A 1
N5 N 0.4219(2) 0.40212(13) 0.36693(18) 0.0513(10) Uani 1 1 d . A 1
H5 H 0.4236 0.3926 0.4072 0.062 Uiso 1 1 calc R A 1
N6 N 0.3765(3) 0.20629(14) 0.2969(2) 0.0780(13) Uani 1 1 d . A 1
H6 H 0.4000 0.2117 0.2619 0.094 Uiso 1 1 calc R A 1
N7 N 0.6655(3) 0.29796(15) 0.26847(18) 0.0566(10) Uani 1 1 d . B 1
H7 H 0.6174 0.2813 0.2481 0.068 Uiso 1 1 calc R B 1
N8 N 0.3987(2) 0.27412(12) 0.52310(17) 0.0513(10) Uani 1 1 d . B 1
H8 H 0.3689 0.2681 0.4824 0.062 Uiso 1 1 calc R B 1
N9 N 0.0431(3) 0.25391(15) 0.3622(2) 0.0703(12) Uani 1 1 d . B 1
H9 H 0.0839 0.2335 0.3818 0.084 Uiso 1 1 calc R B 1
N10 N 0.2988(3) 0.34592(14) 0.1250(2) 0.0743(12) Uani 1 1 d . B 1
H10 H 0.3290 0.3466 0.1667 0.089 Uiso 1 1 calc R B 1
C1 C 1.2653(3) 0.54687(18) 0.4990(3) 0.0524(12) Uani 1 1 d . A 1
C2 C 1.1693(3) 0.55631(14) 0.5156(2) 0.0475(11) Uani 1 1 d . A 1
C3 C 1.0859(3) 0.55554(14) 0.4666(2) 0.0477(11) Uani 1 1 d . A 1
H3 H 1.0893 0.5488 0.4224 0.057 Uiso 1 1 calc R A 1
C4 C 0.9947(3) 0.56480(14) 0.4820(2) 0.0445(11) Uani 1 1 d . A 1
C5 C 0.9907(3) 0.57510(14) 0.5499(2) 0.0452(11) Uani 1 1 d . A 1
C6 C 1.0759(3) 0.57445(15) 0.6001(2) 0.0556(12) Uani 1 1 d . A 1
H6A H 1.0736 0.5801 0.6447 0.067 Uiso 1 1 calc R A 1
C7 C 1.1640(3) 0.56522(15) 0.5823(2) 0.0573(13) Uani 1 1 d . A 1
H7A H 1.2214 0.5649 0.6156 0.069 Uiso 1 1 calc R A 1
C8 C 0.8178(3) 0.58795(13) 0.5126(2) 0.0397(11) Uani 1 1 d . A 1
C9 C 0.8294(3) 0.57562(14) 0.4453(2) 0.0419(11) Uani 1 1 d . A 1
C10 C 0.7417(3) 0.57599(14) 0.3905(2) 0.0443(11) Uani 1 1 d . A 1
C11 C 0.6521(3) 0.60083(13) 0.4754(2) 0.0412(11) Uani 1 1 d . A 1
C12 C 0.5640(3) 0.58487(14) 0.3575(2) 0.0485(12) Uani 1 1 d . A 1
H12A H 0.5763 0.5924 0.3135 0.058 Uiso 1 1 calc R A 1
H12B H 0.5163 0.6065 0.3675 0.058 Uiso 1 1 calc R A 1
C13 C 0.5234(3) 0.53715(15) 0.3562(2) 0.0413(11) Uani 1 1 d . A 1
C14 C 0.4716(3) 0.52396(15) 0.4042(2) 0.0451(11) Uani 1 1 d . A 1
H14 H 0.4586 0.5453 0.4352 0.054 Uiso 1 1 calc R A 1
C15 C 0.4393(3) 0.47908(16) 0.4062(2) 0.0481(12) Uani 1 1 d . A 1
H15 H 0.4052 0.4706 0.4389 0.058 Uiso 1 1 calc R A 1
C16 C 0.4569(3) 0.44714(16) 0.3609(2) 0.0440(11) Uani 1 1 d . A 1
C17 C 0.5092(3) 0.45952(17) 0.3131(2) 0.0523(12) Uani 1 1 d . A 1
H17 H 0.5222 0.4380 0.2824 0.063 Uiso 1 1 calc R A 1
C18 C 0.5419(3) 0.50429(17) 0.3115(2) 0.0513(12) Uani 1 1 d . A 1
H18 H 0.5773 0.5124 0.2795 0.062 Uiso 1 1 calc R A 1
C19 C 0.3862(3) 0.37243(16) 0.3168(3) 0.0525(13) Uani 1 1 d . A 1
C20 C 0.3468(3) 0.32771(15) 0.3383(2) 0.0578(13) Uani 1 1 d . A 1
H20A H 0.3565 0.3270 0.3871 0.069 Uiso 1 1 calc R A 1
H20B H 0.2769 0.3257 0.3194 0.069 Uiso 1 1 calc R A 1
C21 C 0.3985(3) 0.28721(15) 0.3148(2) 0.0527(12) Uani 1 1 d . A 1
H21A H 0.3890 0.2884 0.2661 0.063 Uiso 1 1 calc R A 1
H21B H 0.4683 0.2897 0.3336 0.063 Uiso 1 1 calc R A 1
C22 C 0.3625(3) 0.24165(17) 0.3345(2) 0.0542(12) Uani 1 1 d . A 1
C23 C 0.3549(4) 0.15855(19) 0.3106(3) 0.0908(18) Uani 1 1 d . A 1
H23A H 0.3193 0.1444 0.2693 0.109 Uiso 1 1 calc R A 1
H23B H 0.3129 0.1579 0.3430 0.109 Uiso 1 1 calc R A 1
C24 C 0.4457(4) 0.13147(18) 0.3376(3) 0.0793(16) Uani 1 1 d . A 1
H24A H 0.4809 0.1455 0.3791 0.095 Uiso 1 1 calc R A 1
H24B H 0.4879 0.1325 0.3054 0.095 Uiso 1 1 calc R A 1
C25 C 0.4242(5) 0.08166(18) 0.3514(2) 0.0885(18) Uani 1 1 d . A 1
H25A H 0.3835 0.0805 0.3846 0.106 Uiso 1 1 calc R A 1
H25B H 0.3878 0.0677 0.3103 0.106 Uiso 1 1 calc R A 1
C26 C 0.5171(5) 0.0549(2) 0.3771(3) 0.109(2) Uiso 1 1 d D A 1
H26A H 0.5573 0.0549 0.3436 0.131 Uiso 1 1 calc R A 1
H26B H 0.5545 0.0688 0.4180 0.131 Uiso 1 1 calc R A 1
C27 C 0.4903(9) 0.0070(4) 0.3910(8) 0.090(5) Uiso 0.517(13) 1 d PD A 1
H27A H 0.4470 -0.0062 0.3517 0.108 Uiso 1 1 calc R A 1
H27B H 0.4577 0.0061 0.4286 0.108 Uiso 1 1 calc R A 1
C28 C 0.5862(9) -0.0187(5) 0.4077(9) 0.121(6) Uiso 0.517(13) 1 d PD A 1
H28A H 0.5723 -0.0480 0.4262 0.145 Uiso 0.517(13) 1 calc PR A 1
H28B H 0.6042 -0.0253 0.3651 0.145 Uiso 0.517(13) 1 calc PR A 1
C29 C 0.6759(12) -0.0005(6) 0.4535(8) 0.144(7) Uiso 0.517(13) 1 d PD A 1
H29A H 0.6532 0.0250 0.4769 0.173 Uiso 0.517(13) 1 calc PR A 1
H29B H 0.7143 0.0130 0.4240 0.173 Uiso 0.517(13) 1 calc PR A 1
C30 C 0.7489(17) -0.025(2) 0.507(3) 0.22(3) Uiso 0.20 1 d PD A 1
H30A H 0.7425 -0.0582 0.4989 0.269 Uiso 0.155(4) 1 calc PR A 1
H30B H 0.7356 -0.0190 0.5508 0.269 Uiso 0.155(4) 1 calc PR A 1
C31 C 0.8524(13) -0.0106(5) 0.5054(8) 0.117(7) Uiso 0.517(13) 1 d PD A 1
H31A H 0.8876 -0.0094 0.5521 0.140 Uiso 0.517(13) 1 calc PR A 1
H31B H 0.8811 -0.0356 0.4848 0.140 Uiso 0.517(13) 1 calc PR A 1
C32 C 0.8784(8) 0.0319(4) 0.4735(5) 0.152(4) Uiso 0.80 1 d PD A 1
H32 H 0.9286 0.0280 0.4505 0.182 Uiso 0.80 1 calc PR A 1
C33 C 0.8449(8) 0.0741(4) 0.4711(5) 0.129(3) Uiso 0.70 1 d PD A 1
H33 H 0.8013 0.0797 0.4989 0.154 Uiso 0.70 1 calc PR A 1
C34 C 0.8656(8) 0.1149(3) 0.4307(5) 0.118(3) Uiso 0.70 1 d PD A 1
H34A H 0.9095 0.1054 0.4021 0.141 Uiso 1 1 calc R A 1
H34B H 0.8046 0.1248 0.4016 0.141 Uiso 1 1 calc R A 1
C35 C 0.9085(6) 0.1527(3) 0.4708(4) 0.147(3) Uiso 1 1 d D A 1
H35A H 0.9187 0.1773 0.4411 0.176 Uiso 1 1 calc R A 1
H35B H 0.9723 0.1435 0.4967 0.176 Uiso 1 1 calc R A 1
C36 C 0.8496(5) 0.1704(3) 0.5177(3) 0.120(2) Uiso 1 1 d . A 1
H36A H 0.7807 0.1693 0.4955 0.144 Uiso 1 1 calc R A 1
H36B H 0.8589 0.1504 0.5567 0.144 Uiso 1 1 calc R A 1
C37 C 0.8742(4) 0.2170(2) 0.5406(3) 0.097(2) Uani 1 1 d . A 1
H37A H 0.8642 0.2370 0.5015 0.117 Uiso 1 1 calc R A 1
H37B H 0.9433 0.2181 0.5621 0.117 Uiso 1 1 calc R A 1
C38 C 0.8163(4) 0.2355(3) 0.5889(3) 0.097(2) Uani 1 1 d . A 1
H38A H 0.7471 0.2327 0.5683 0.117 Uiso 1 1 calc R A 1
H38B H 0.8292 0.2164 0.6290 0.117 Uiso 1 1 calc R A 1
C39 C 0.8359(4) 0.2834(2) 0.6101(3) 0.0946(18) Uani 1 1 d . A 1
H39A H 0.8248 0.3025 0.5700 0.114 Uiso 1 1 calc R A 1
H39B H 0.9047 0.2861 0.6319 0.114 Uiso 1 1 calc R A 1
C40 C 0.7764(4) 0.3017(2) 0.6564(3) 0.0900(18) Uani 1 1 d . A 1
H40A H 0.7073 0.2999 0.6348 0.108 Uiso 1 1 calc R A 1
H40B H 0.7870 0.2830 0.6968 0.108 Uiso 1 1 calc R A 1
C41 C 0.8019(6) 0.3497(3) 0.6754(4) 0.124(2) Uiso 1 1 d . A 1
H41A H 0.7945 0.3673 0.6341 0.149 Uiso 1 1 calc R A 1
H41B H 0.8710 0.3505 0.6972 0.149 Uiso 1 1 calc R A 1
C42 C 0.7454(5) 0.3745(3) 0.7211(3) 0.0893(18) Uani 1 1 d . A 1
C43 C 0.7213(4) 0.4466(2) 0.7697(3) 0.0846(17) Uani 1 1 d . A 1
H43A H 0.7458 0.4420 0.8177 0.102 Uiso 1 1 calc R A 1
H43B H 0.6515 0.4400 0.7588 0.102 Uiso 1 1 calc R A 1
C44 C 0.7399(3) 0.49449(19) 0.7504(2) 0.0733(15) Uani 1 1 d . A 1
H44A H 0.7195 0.4974 0.7018 0.088 Uiso 1 1 calc R A 1
H44B H 0.6997 0.5151 0.7705 0.088 Uiso 1 1 calc R A 1
C45 C 0.8442(4) 0.50915(18) 0.7714(2) 0.0709(15) Uani 1 1 d . A 1
H45A H 0.8859 0.4855 0.7589 0.085 Uiso 1 1 calc R A 1
H45B H 0.8611 0.5123 0.8201 0.085 Uiso 1 1 calc R A 1
C46 C 0.8647(3) 0.55473(17) 0.7392(2) 0.0612(13) Uani 1 1 d . A 1
H46A H 0.8129 0.5763 0.7421 0.073 Uiso 1 1 calc R A 1
H46B H 0.9261 0.5673 0.7644 0.073 Uiso 1 1 calc R A 1
C47 C 0.8708(3) 0.54927(16) 0.6659(2) 0.0560(12) Uani 1 1 d . A 1
H47A H 0.9235 0.5281 0.6632 0.067 Uiso 1 1 calc R A 1
H47B H 0.8100 0.5360 0.6410 0.067 Uiso 1 1 calc R A 1
C48 C 0.8887(3) 0.59383(15) 0.63332(19) 0.0488(12) Uani 1 1 d . A 1
H48A H 0.8341 0.6145 0.6332 0.059 Uiso 1 1 calc R A 1
H48B H 0.9478 0.6081 0.6592 0.059 Uiso 1 1 calc R A 1
C49 C 0.6164(4) 0.34821(16) 0.1738(2) 0.0600(13) Uani 1 1 d . B 1
C50 C 0.6590(4) 0.36793(17) 0.1244(3) 0.0705(15) Uani 1 1 d . B 1
H50 H 0.7262 0.3734 0.1339 0.085 Uiso 1 1 calc R B 1
C51 C 0.6049(5) 0.37929(19) 0.0634(3) 0.0818(16) Uani 1 1 d . B 1
H51 H 0.6346 0.3930 0.0316 0.098 Uiso 1 1 calc R B 1
C52 C 0.5056(5) 0.37051(18) 0.0480(3) 0.0750(16) Uani 1 1 d . B 1
H52 H 0.4690 0.3768 0.0051 0.090 Uiso 1 1 calc R B 1
C53 C 0.4593(4) 0.35206(17) 0.0969(3) 0.0624(13) Uani 1 1 d . B 1
C54 C 0.5160(4) 0.34099(15) 0.1588(3) 0.0603(13) Uani 1 1 d . B 1
H54 H 0.4863 0.3284 0.1915 0.072 Uiso 1 1 calc R B 1
C55 C 0.3502(4) 0.34617(18) 0.0774(3) 0.0749(16) Uani 1 1 d . B 1
C56 C 0.6812(4) 0.3375(2) 0.2408(3) 0.0608(13) Uani 1 1 d . B 1
C57 C 0.7251(3) 0.28111(16) 0.3315(2) 0.0587(13) Uani 1 1 d . B 1
H57A H 0.7803 0.3016 0.3463 0.070 Uiso 1 1 calc R B 1
H57B H 0.7510 0.2512 0.3240 0.070 Uiso 1 1 calc R B 1
C58 C 0.6676(3) 0.27751(17) 0.3860(2) 0.0454(11) Uani 1 1 d . B 1
C59 C 0.6469(3) 0.31661(17) 0.4193(2) 0.0548(12) Uani 1 1 d . B 1
H59 H 0.6705 0.3449 0.4086 0.066 Uiso 1 1 calc R B 1
C60 C 0.5914(3) 0.31414(17) 0.4684(2) 0.0558(12) Uani 1 1 d . B 1
H60 H 0.5771 0.3408 0.4896 0.067 Uiso 1 1 calc R B 1
C61 C 0.5574(3) 0.27253(18) 0.4859(2) 0.0489(12) Uani 1 1 d . B 1
C62 C 0.5778(3) 0.23348(17) 0.4527(2) 0.0562(13) Uani 1 1 d . B 1
H62 H 0.5549 0.2051 0.4635 0.067 Uiso 1 1 calc R B 1
C63 C 0.6322(3) 0.23662(16) 0.4036(2) 0.0515(12) Uani 1 1 d . B 1
H63 H 0.6451 0.2100 0.3817 0.062 Uiso 1 1 calc R B 1
C64 C 0.5053(3) 0.26956(17) 0.5433(2) 0.0579(13) Uani 1 1 d . B 1
H64A H 0.5207 0.2403 0.5658 0.069 Uiso 1 1 calc R B 1
H64B H 0.5303 0.2935 0.5757 0.069 Uiso 1 1 calc R B 1
C65 C 0.3477(3) 0.28776(14) 0.5683(3) 0.0491(12) Uani 1 1 d . B 1
C66 C 0.2394(3) 0.29504(14) 0.5472(2) 0.0483(12) Uani 1 1 d . B 1
C67 C 0.1924(3) 0.31325(15) 0.5953(2) 0.0531(12) Uani 1 1 d . B 1
H67 H 0.2285 0.3191 0.6386 0.064 Uiso 1 1 calc R B 1
C68 C 0.0938(4) 0.32273(15) 0.5797(3) 0.0614(13) Uani 1 1 d . B 1
H68 H 0.0634 0.3348 0.6124 0.074 Uiso 1 1 calc R B 1
C69 C 0.0397(4) 0.31438(16) 0.5155(3) 0.0622(13) Uani 1 1 d . B 1
H69 H -0.0271 0.3209 0.5050 0.075 Uiso 1 1 calc R B 1
C70 C 0.0842(3) 0.29640(15) 0.4668(2) 0.0528(12) Uani 1 1 d . B 1
C71 C 0.1842(3) 0.28645(14) 0.4833(2) 0.0495(12) Uani 1 1 d . B 1
H71 H 0.2143 0.2739 0.4509 0.059 Uiso 1 1 calc R B 1
C72 C 0.0241(4) 0.2908(2) 0.3977(3) 0.0632(14) Uani 1 1 d . B 1
C73 C -0.0041(4) 0.24808(19) 0.2915(3) 0.0819(17) Uani 1 1 d . B 1
H73A H -0.0713 0.2589 0.2842 0.098 Uiso 1 1 calc R B 1
H73B H -0.0058 0.2157 0.2802 0.098 Uiso 1 1 calc R B 1
C74 C 0.0485(4) 0.2738(2) 0.2458(3) 0.0700(15) Uani 1 1 d . B 1
C75 C 0.0152(4) 0.3163(2) 0.2186(3) 0.0811(18) Uani 1 1 d . B 1
H75 H -0.0404 0.3293 0.2292 0.097 Uiso 1 1 calc R B 1
C76 C 0.0634(4) 0.3392(2) 0.1762(3) 0.0824(17) Uani 1 1 d . B 1
H76 H 0.0398 0.3675 0.1590 0.099 Uiso 1 1 calc R B 1
C77 C 0.1462(4) 0.3212(2) 0.1585(3) 0.0694(15) Uani 1 1 d . B 1
C78 C 0.1796(4) 0.2787(2) 0.1868(3) 0.0731(16) Uani 1 1 d . B 1
H78 H 0.2358 0.2659 0.1768 0.088 Uiso 1 1 calc R B 1
C79 C 0.1313(4) 0.25567(19) 0.2289(3) 0.0702(15) Uani 1 1 d . B 1
H79 H 0.1548 0.2274 0.2464 0.084 Uiso 1 1 calc R B 1
C80 C 0.1915(4) 0.3445(2) 0.1080(3) 0.0926(18) Uani 1 1 d . B 1
H80A H 0.1707 0.3289 0.0650 0.111 Uiso 1 1 calc R B 1
H80B H 0.1669 0.3757 0.1023 0.111 Uiso 1 1 calc R B 1
O13 O 0.8848(3) 0.41842(12) 0.23341(18) 0.0881(11) Uiso 1 1 d . E 1
H13 H 0.8447 0.3979 0.2216 0.132 Uiso 1 1 calc R E 1
C81 C 0.8544(6) 0.4565(3) 0.1983(4) 0.159(3) Uiso 1 1 d . E 1
H81A H 0.8371 0.4485 0.1509 0.190 Uiso 1 1 calc R E 1
H81B H 0.9093 0.4777 0.2043 0.190 Uiso 1 1 calc R E 1
C82 C 0.7753(6) 0.4794(3) 0.2145(4) 0.151(3) Uiso 1 1 d . E 1
H82A H 0.7282 0.4574 0.2230 0.227 Uiso 1 1 calc R E 1
H82B H 0.7454 0.4988 0.1776 0.227 Uiso 1 1 calc R E 1
H82C H 0.7978 0.4977 0.2541 0.227 Uiso 1 1 calc R E 1
C83 C 0.0892(9) 0.1027(5) 0.2570(7) 0.231(5) Uiso 1 1 d . F 1
C84 C 0.0353(7) 0.0732(3) 0.2029(5) 0.169(3) Uiso 1 1 d . F 1
O14 O 0.0507(9) 0.0931(5) 0.3168(6) 0.214(5) Uiso 0.60 1 d P F 1
O14' O 0.0479(11) 0.1365(6) 0.3054(7) 0.169(5) Uiso 0.40 1 d P G 2
C27' C 0.5224(14) 0.0060(5) 0.4075(9) 0.112(7) Uiso 0.483(13) 1 d PD A 2
C28' C 0.6080(11) -0.0149(5) 0.4513(8) 0.107(5) Uiso 0.483(13) 1 d PD A 2
H28C H 0.6370 0.0066 0.4864 0.128 Uiso 0.483(13) 1 calc PR A 2
H28D H 0.5877 -0.0419 0.4727 0.128 Uiso 0.483(13) 1 calc PR A 2
C29' C 0.6800(8) -0.0279(5) 0.4132(6) 0.092(5) Uiso 0.483(13) 1 d PD A 2
H29C H 0.6901 -0.0030 0.3838 0.111 Uiso 0.483(13) 1 calc PR A 2
H29D H 0.6576 -0.0545 0.3856 0.111 Uiso 0.483(13) 1 calc PR A 2
C30' C 0.7709(6) -0.0382(3) 0.4607(5) 0.120(3) Uiso 0.80 1 d PD A 2
H30C H 0.8191 -0.0454 0.4342 0.144 Uiso 0.70 1 calc PR A 2
H30D H 0.7598 -0.0663 0.4836 0.144 Uiso 0.70 1 calc PR A 2
C31' C 0.818(2) -0.0057(8) 0.5133(11) 0.188(13) Uiso 0.483(13) 1 d PD A 2
H31C H 0.8201 -0.0225 0.5549 0.226 Uiso 0.483(13) 1 calc PR A 2
H31D H 0.7685 0.0177 0.5122 0.226 Uiso 0.483(13) 1 calc PR A 2
C32' C 0.912(3) 0.0207(12) 0.528(2) 0.152(15) Uiso 0.20 1 d PD A 2
H32' H 0.9683 0.0046 0.5473 0.182 Uiso 0.20 1 calc PR A 2
C33' C 0.922(2) 0.0649(9) 0.5158(13) 0.147(9) Uiso 0.30 1 d PD A 2
H33' H 0.8890 0.0785 0.5458 0.176 Uiso 0.30 1 calc PR A 2
C34' C 0.955(2) 0.1055(8) 0.4830(16) 0.186(12) Uiso 0.30 1 d PD A 2

loop_
_atom_site_aniso_label
_atom_site_aniso_U_11
_atom_site_aniso_U_22
_atom_site_aniso_U_33
_atom_site_aniso_U_23
_atom_site_aniso_U_13
_atom_site_aniso_U_12
O1 0.0377(18) 0.051(2) 0.070(2) -0.0031(15) 0.0237(15) 0.0020(15)
O2 0.0496(19) 0.085(2) 0.051(2) -0.0088(17) 0.0206(16) 0.0016(17)
O3 0.061(2) 0.059(2) 0.068(2) -0.0128(18) 0.0208(18) -0.0079(16)
O4 0.0516(19) 0.066(2) 0.069(2) -0.0077(17) 0.0244(17) -0.0101(17)
O5 0.097(3) 0.111(3) 0.123(3) -0.001(3) 0.045(3) -0.040(3)
O6 0.074(3) 0.083(3) 0.131(3) 0.008(3) 0.038(2) -0.015(2)
O7 0.077(3) 0.096(3) 0.101(3) 0.018(2) 0.000(2) -0.035(2)
O8 0.057(2) 0.090(3) 0.058(2) -0.0086(19) 0.0192(18) 0.0039(18)
O9 0.042(2) 0.082(3) 0.097(3) -0.005(2) 0.0159(18) 0.005(2)
O10 0.091(3) 0.138(4) 0.081(3) -0.017(3) -0.006(2) 0.022(3)
O11 0.067(2) 0.061(2) 0.068(2) 0.0087(16) 0.0248(16) 0.0008(17)
O12 0.084(2) 0.074(2) 0.087(2) -0.0054(18) 0.0317(19) 0.0132(19)
F1 0.0557(18) 0.067(2) 0.159(3) -0.0317(19) 0.0520(18) -0.0114(16)
F2 0.0582(18) 0.062(2) 0.128(2) 0.0144(18) 0.0415(16) 0.0160(15)
F3 0.0541(17) 0.152(3) 0.080(2) 0.0162(19) 0.0359(15) 0.0301(18)
N1 0.040(2) 0.051(2) 0.051(2) -0.0020(18) 0.018(2) 0.0028(19)
N2 0.036(2) 0.051(2) 0.052(2) -0.0043(18) 0.020(2) -0.0042(18)
N3 0.031(2) 0.044(2) 0.059(2) 0.0000(17) 0.018(2) 0.0026(18)
N4 0.031(2) 0.045(2) 0.048(2) -0.0012(17) 0.0127(19) -0.0029(17)
N5 0.052(2) 0.047(3) 0.059(2) -0.008(2) 0.0229(19) -0.004(2)
N6 0.101(3) 0.049(3) 0.105(3) -0.022(3) 0.067(3) -0.016(2)
N7 0.046(2) 0.067(3) 0.059(3) -0.001(2) 0.016(2) -0.004(2)
N8 0.038(2) 0.063(3) 0.056(2) -0.0031(19) 0.017(2) -0.0075(19)
N9 0.045(2) 0.069(3) 0.096(3) -0.023(3) 0.013(2) -0.004(2)
N10 0.055(3) 0.082(3) 0.080(3) -0.004(3) 0.000(3) 0.004(2)
C1 0.036(3) 0.053(4) 0.070(4) 0.005(3) 0.015(3) 0.003(3)
C2 0.035(3) 0.048(3) 0.064(3) 0.001(2) 0.020(3) 0.006(2)
C3 0.043(3) 0.046(3) 0.058(3) 0.000(2) 0.020(3) 0.004(2)
C4 0.042(3) 0.048(3) 0.047(3) 0.003(2) 0.018(3) 0.002(2)
C5 0.034(3) 0.051(3) 0.053(3) 0.003(2) 0.015(2) 0.000(2)
C6 0.045(3) 0.068(3) 0.056(3) 0.001(2) 0.017(3) 0.008(3)
C7 0.043(3) 0.064(3) 0.066(3) 0.006(3) 0.014(2) 0.002(3)
C8 0.032(3) 0.033(3) 0.055(3) 0.003(2) 0.011(2) -0.002(2)
C9 0.040(3) 0.042(3) 0.047(3) -0.004(2) 0.017(2) 0.001(2)
C10 0.040(3) 0.045(3) 0.051(3) -0.001(2) 0.018(3) 0.000(2)
C11 0.036(3) 0.026(3) 0.064(3) 0.005(2) 0.016(3) -0.004(2)
C12 0.041(3) 0.048(3) 0.059(3) 0.005(2) 0.018(2) 0.005(2)
C13 0.035(2) 0.044(3) 0.046(3) 0.002(2) 0.012(2) 0.000(2)
C14 0.037(3) 0.044(3) 0.055(3) -0.011(2) 0.012(2) -0.001(2)
C15 0.036(3) 0.053(3) 0.059(3) -0.002(3) 0.019(2) -0.001(2)
C16 0.040(3) 0.040(3) 0.056(3) -0.005(3) 0.018(2) 0.001(2)
C17 0.046(3) 0.054(3) 0.062(3) -0.012(3) 0.021(2) -0.002(3)
C18 0.046(3) 0.057(3) 0.057(3) -0.004(3) 0.025(2) -0.008(3)
C19 0.035(3) 0.053(4) 0.074(4) -0.014(3) 0.022(3) 0.006(2)
C20 0.047(3) 0.050(3) 0.083(3) -0.017(3) 0.029(3) -0.012(3)
C21 0.042(3) 0.054(3) 0.068(3) -0.012(3) 0.024(2) -0.003(2)
C22 0.044(3) 0.058(4) 0.065(3) -0.010(3) 0.022(3) -0.006(3)
C23 0.101(5) 0.056(4) 0.136(5) -0.016(4) 0.073(4) -0.018(4)
C24 0.102(5) 0.069(4) 0.076(4) -0.014(3) 0.040(3) -0.025(4)
C25 0.139(6) 0.072(4) 0.066(3) -0.012(3) 0.048(3) -0.028(4)
C37 0.062(4) 0.127(6) 0.101(4) 0.026(4) 0.015(4) 0.013(4)
C38 0.052(4) 0.141(6) 0.094(4) 0.028(4) 0.006(3) 0.008(4)
C39 0.068(4) 0.114(6) 0.101(5) 0.012(4) 0.018(3) 0.002(4)
C40 0.064(4) 0.115(5) 0.093(4) 0.005(4) 0.022(3) -0.002(4)
C42 0.067(4) 0.113(6) 0.088(4) 0.000(4) 0.017(3) -0.020(4)
C43 0.064(4) 0.106(5) 0.093(4) 0.002(4) 0.036(3) -0.002(4)
C44 0.053(3) 0.095(5) 0.077(4) 0.017(3) 0.024(3) -0.003(3)
C45 0.061(4) 0.094(4) 0.063(3) 0.016(3) 0.025(3) -0.001(3)
C46 0.054(3) 0.082(4) 0.053(3) -0.003(3) 0.024(2) -0.002(3)
C47 0.055(3) 0.063(3) 0.055(3) 0.001(3) 0.022(2) 0.000(3)
C48 0.045(3) 0.062(3) 0.044(3) -0.003(2) 0.020(2) 0.004(2)
C49 0.060(4) 0.058(3) 0.066(3) 0.003(3) 0.023(3) 0.002(3)
C50 0.066(4) 0.076(4) 0.074(4) 0.000(3) 0.026(3) 0.009(3)
C51 0.085(5) 0.088(4) 0.079(4) 0.012(3) 0.033(4) 0.019(4)
C52 0.082(5) 0.078(4) 0.065(4) 0.002(3) 0.016(3) 0.023(3)
C53 0.061(4) 0.063(3) 0.063(4) -0.005(3) 0.011(3) 0.015(3)
C54 0.058(3) 0.060(3) 0.066(4) -0.006(3) 0.022(3) 0.005(3)
C55 0.077(4) 0.066(4) 0.076(4) -0.013(3) 0.002(4) 0.015(3)
C56 0.048(3) 0.067(4) 0.073(4) 0.004(3) 0.026(3) 0.006(3)
C57 0.041(3) 0.068(3) 0.069(3) -0.001(3) 0.016(3) 0.002(2)
C58 0.031(2) 0.046(3) 0.061(3) -0.005(3) 0.014(2) -0.001(2)
C59 0.049(3) 0.051(3) 0.068(3) 0.005(3) 0.019(3) -0.009(2)
C60 0.048(3) 0.052(3) 0.072(3) -0.006(3) 0.023(3) 0.007(3)
C61 0.034(3) 0.057(3) 0.058(3) -0.003(3) 0.013(2) -0.004(2)
C62 0.052(3) 0.052(3) 0.064(3) 0.002(3) 0.011(3) -0.011(3)
C63 0.052(3) 0.045(3) 0.059(3) -0.005(2) 0.017(2) 0.004(3)
C64 0.042(3) 0.073(4) 0.062(3) 0.003(3) 0.017(2) -0.005(3)
C65 0.054(3) 0.041(3) 0.057(3) 0.002(2) 0.022(3) -0.006(2)
C66 0.042(3) 0.041(3) 0.069(3) 0.006(2) 0.026(3) -0.006(2)
C67 0.052(3) 0.050(3) 0.063(3) 0.006(2) 0.026(3) -0.008(3)
C68 0.061(4) 0.057(3) 0.076(4) 0.009(3) 0.038(3) 0.005(3)
C69 0.051(3) 0.057(3) 0.087(4) 0.013(3) 0.033(3) -0.002(3)
C70 0.041(3) 0.054(3) 0.068(3) -0.006(3) 0.024(3) -0.006(2)
C71 0.041(3) 0.042(3) 0.070(3) -0.003(2) 0.021(3) -0.004(2)
C72 0.030(3) 0.068(4) 0.093(4) 0.000(4) 0.017(3) -0.010(3)
C73 0.047(3) 0.094(4) 0.101(4) -0.045(4) 0.009(3) -0.009(3)
C74 0.040(3) 0.080(4) 0.088(4) -0.028(3) 0.009(3) -0.005(3)
C75 0.046(3) 0.099(5) 0.089(4) -0.033(4) -0.006(3) 0.018(4)
C76 0.063(4) 0.087(5) 0.087(4) -0.020(4) -0.006(3) 0.009(4)
C77 0.044(3) 0.069(4) 0.087(4) -0.024(3) -0.006(3) 0.000(3)
C78 0.042(3) 0.073(4) 0.103(4) -0.031(4) 0.014(3) -0.001(3)
C79 0.046(3) 0.064(4) 0.098(4) -0.025(3) 0.011(3) -0.002(3)
C80 0.060(4) 0.098(5) 0.114(5) 0.002(4) 0.005(4) -0.006(3)

loop_
_atom_type_symbol
_atom_type_description
_atom_type_scat_dispersion_real
_atom_type_scat_dispersion_imag
_atom_type_scat_source
O O 0.0106 0.0060 'International Tables Vol C Tables 4.2.6.8 and 6.1.1.4'
F F 0.0171 0.0103 'International Tables Vol C Tables 4.2.6.8 and 6.1.1.4'
N N 0.0061 0.0033 'International Tables Vol C Tables 4.2.6.8 and 6.1.1.4'
C C 0.0033 0.0016 'International Tables Vol C Tables 4.2.6.8 and 6.1.1.4'
H H 0.0000 0.0000 'International Tables Vol C Tables 4.2.6.8 and 6.1.1.4'

loop_
_geom_angle_atom_site_label_1
_geom_angle_atom_site_label_2
_geom_angle_atom_site_label_3
_geom_angle
_geom_angle_site_symmetry_1
_geom_angle_site_symmetry_3
_geom_angle_publ_flag
C42 O6 C43 119.2(5) . . ?
C9 N1 C4 118.7(4) . . ?
C8 N2 C5 120.4(4) . . ?
C8 N2 C48 118.7(3) . . ?
C5 N2 C48 120.8(3) . . ?
C8 N3 C11 119.5(4) . . ?
C10 N4 C11 122.8(3) . . ?
C10 N4 C12 117.7(3) . . ?
C11 N4 C12 119.3(3) . . ?
C19 N5 C16 127.5(4) . . ?
C22 N6 C23 124.8(4) . . ?
C56 N7 C57 123.7(4) . . ?
C65 N8 C64 119.6(4) . . ?
C72 N9 C73 121.3(4) . . ?
C55 N10 C80 121.0(5) . . ?
F1 C1 F2 105.1(4) . . ?
F1 C1 F3 105.5(4) . . ?
F2 C1 F3 105.3(4) . . ?
F1 C1 C2 113.6(4) . . ?
F2 C1 C2 113.1(4) . . ?
F3 C1 C2 113.4(4) . . ?
C3 C2 C7 119.8(4) . . ?
C3 C2 C1 120.4(4) . . ?
C7 C2 C1 119.8(4) . . ?
C2 C3 C4 120.6(4) . . ?
N1 C4 C3 118.9(4) . . ?
N1 C4 C5 122.1(4) . . ?
C3 C4 C5 119.0(4) . . ?
C6 C5 N2 122.0(4) . . ?
C6 C5 C4 120.1(4) . . ?
N2 C5 C4 117.9(4) . . ?
C7 C6 C5 118.7(4) . . ?
C6 C7 C2 121.7(4) . . ?
N3 C8 N2 119.7(4) . . ?
N3 C8 C9 123.0(4) . . ?
N2 C8 C9 117.3(4) . . ?
N1 C9 C8 123.5(4) . . ?
N1 C9 C10 118.7(4) . . ?
C8 C9 C10 117.8(4) . . ?
O2 C10 N4 122.1(4) . . ?
O2 C10 C9 122.5(4) . . ?
N4 C10 C9 115.4(4) . . ?
O1 C11 N3 120.3(4) . . ?
O1 C11 N4 118.3(4) . . ?
N3 C11 N4 121.4(4) . . ?
N4 C12 C13 110.4(3) . . ?
C18 C13 C14 117.9(4) . . ?
C18 C13 C12 122.1(4) . . ?
C14 C13 C12 119.7(4) . . ?
C13 C14 C15 120.2(4) . . ?
C16 C15 C14 121.0(4) . . ?
C15 C16 C17 119.5(4) . . ?
C15 C16 N5 117.2(4) . . ?
C17 C16 N5 123.2(4) . . ?
C16 C17 C18 119.3(4) . . ?
C13 C18 C17 122.0(4) . . ?
O3 C19 N5 122.6(5) . . ?
O3 C19 C20 121.8(4) . . ?
N5 C19 C20 115.6(5) . . ?
C21 C20 C19 110.6(4) . . ?
C22 C21 C20 113.3(4) . . ?
O4 C22 N6 123.1(5) . . ?
O4 C22 C21 121.0(4) . . ?
N6 C22 C21 115.9(4) . . ?
N6 C23 C24 112.3(5) . . ?
C23 C24 C25 112.8(5) . . ?
C26 C25 C24 111.7(5) . . ?
C27 C26 C25 108.6(7) . . ?
C26 C27 C28 105.2(10) . . ?
C29 C28 C27 123.3(14) . . ?
C28 C29 C30 129(2) . . ?
C29 C30 C31 111(2) . . ?
C32 C31 C30 124.9(19) . . ?
C33 C32 C31 133.0(13) . . ?
C32 C33 C34 130.6(11) . . ?
C35 C34 C33 114.0(8) . . ?
C34 C35 C36 114.6(8) . . ?
C37 C36 C35 114.1(7) . . ?
C36 C37 C38 115.1(6) . . ?
C39 C38 C37 116.2(6) . . ?
C38 C39 C40 115.7(6) . . ?
C41 C40 C39 111.7(6) . . ?
C40 C41 C42 118.8(7) . . ?
O5 C42 O6 123.4(6) . . ?
O5 C42 C41 124.5(7) . . ?
O6 C42 C41 112.1(6) . . ?
O6 C43 C44 106.3(5) . . ?
C45 C44 C43 114.2(4) . . ?
C44 C45 C46 112.8(4) . . ?
C47 C46 C45 112.4(4) . . ?
C48 C47 C46 113.0(4) . . ?
N2 C48 C47 110.8(3) . . ?
C54 C49 C50 118.2(5) . . ?
C54 C49 C56 123.5(5) . . ?
C50 C49 C56 118.2(5) . . ?
C51 C50 C49 121.5(5) . . ?
C50 C51 C52 119.9(5) . . ?
C51 C52 C53 120.4(5) . . ?
C54 C53 C52 118.5(5) . . ?
C54 C53 C55 124.6(5) . . ?
C52 C53 C55 117.0(5) . . ?
C53 C54 C49 121.4(5) . . ?
O10 C55 N10 121.8(5) . . ?
O10 C55 C53 119.0(6) . . ?
N10 C55 C53 119.2(5) . . ?
O7 C56 N7 122.4(5) . . ?
O7 C56 C49 121.0(5) . . ?
N7 C56 C49 116.6(5) . . ?
N7 C57 C58 112.2(4) . . ?
C63 C58 C59 117.6(4) . . ?
C63 C58 C57 122.2(4) . . ?
C59 C58 C57 120.1(4) . . ?
C58 C59 C60 120.9(4) . . ?
C61 C60 C59 120.4(4) . . ?
C60 C61 C62 118.8(4) . . ?
C60 C61 C64 120.1(4) . . ?
C62 C61 C64 121.0(4) . . ?
C63 C62 C61 120.0(4) . . ?
C58 C63 C62 122.2(4) . . ?
N8 C64 C61 114.2(3) . . ?
O8 C65 N8 121.2(4) . . ?
O8 C65 C66 118.7(4) . . ?
N8 C65 C66 120.0(4) . . ?
C71 C66 C67 118.5(4) . . ?
C71 C66 C65 124.5(4) . . ?
C67 C66 C65 116.9(4) . . ?
C68 C67 C66 121.0(4) . . ?
C67 C68 C69 119.9(5) . . ?
C70 C69 C68 120.3(5) . . ?
C69 C70 C71 119.3(4) . . ?
C69 C70 C72 118.1(5) . . ?
C71 C70 C72 122.5(4) . . ?
C66 C71 C70 120.9(4) . . ?
O9 C72 N9 122.3(5) . . ?
O9 C72 C70 120.5(5) . . ?
N9 C72 C70 117.2(5) . . ?
N9 C73 C74 112.0(4) . . ?
C79 C74 C75 117.9(6) . . ?
C79 C74 C73 120.7(6) . . ?
C75 C74 C73 121.5(6) . . ?
C76 C75 C74 120.9(6) . . ?
C75 C76 C77 121.9(6) . . ?
C76 C77 C78 116.7(6) . . ?
C76 C77 C80 120.8(6) . . ?
C78 C77 C80 122.3(6) . . ?
C79 C78 C77 121.6(5) . . ?
C78 C79 C74 121.1(5) . . ?
N10 C80 C77 114.6(5) . . ?
O13 C81 C82 116.7(8) . . ?
O14 C83 C84 106.8(11) . . ?
C29' C28' C27' 110.8(14) . . ?
C28' C29' C30' 107.9(11) . . ?
C29' C30' C31' 122.6(14) . . ?
C30' C31' C32' 135(3) . . ?
C33' C32' C31' 126(3) . . ?
C32' C33' C34' 157(3) . . ?

loop_
_geom_bond_atom_site_label_1
_geom_bond_atom_site_label_2
_geom_bond_distance
_geom_bond_site_symmetry_2
_geom_bond_publ_flag
O1 C11 1.236(5) . ?
O2 C10 1.216(5) . ?
O3 C19 1.230(5) . ?
O4 C22 1.242(5) . ?
O5 C42 1.215(7) . ?
O6 C42 1.302(7) . ?
O6 C43 1.453(6) . ?
O7 C56 1.234(5) . ?
O8 C65 1.239(5) . ?
O9 C72 1.242(5) . ?
O10 C55 1.247(6) . ?
F1 C1 1.321(5) . ?
F2 C1 1.327(5) . ?
F3 C1 1.328(5) . ?
N1 C9 1.300(5) . ?
N1 C4 1.360(5) . ?
N2 C8 1.364(5) . ?
N2 C5 1.397(5) . ?
N2 C48 1.475(5) . ?
N3 C8 1.310(5) . ?
N3 C11 1.356(5) . ?
N4 C10 1.376(5) . ?
N4 C11 1.410(5) . ?
N4 C12 1.473(5) . ?
N5 C19 1.348(5) . ?
N5 C16 1.416(5) . ?
N6 C22 1.322(5) . ?
N6 C23 1.464(6) . ?
N7 C56 1.321(6) . ?
N7 C57 1.453(5) . ?
N8 C65 1.338(5) . ?
N8 C64 1.461(5) . ?
N9 C72 1.353(6) . ?
N9 C73 1.456(6) . ?
N10 C55 1.323(7) . ?
N10 C80 1.463(6) . ?
C1 C2 1.475(6) . ?
C2 C3 1.360(5) . ?
C2 C7 1.397(6) . ?
C3 C4 1.400(6) . ?
C4 C5 1.424(5) . ?
C5 C6 1.389(5) . ?
C6 C7 1.381(6) . ?
C8 C9 1.457(5) . ?
C9 C10 1.465(6) . ?
C12 C13 1.501(5) . ?
C13 C18 1.382(6) . ?
C13 C14 1.388(6) . ?
C14 C15 1.388(5) . ?
C15 C16 1.369(6) . ?
C16 C17 1.382(6) . ?
C17 C18 1.386(6) . ?
C19 C20 1.516(6) . ?
C20 C21 1.515(6) . ?
C21 C22 1.505(6) . ?
C23 C24 1.494(7) . ?
C24 C25 1.522(7) . ?
C25 C26 1.508(7) . ?
C26 C27 1.488(11) . ?
C27 C28 1.507(14) . ?
C28 C29 1.487(16) . ?
C29 C30 1.50(2) . ?
C30 C31 1.51(2) . ?
C31 C32 1.480(14) . ?
C32 C33 1.312(12) . ?
C33 C34 1.509(10) . ?
C34 C35 1.424(9) . ?
C35 C36 1.479(9) . ?
C36 C37 1.454(8) . ?
C37 C38 1.499(8) . ?
C38 C39 1.468(8) . ?
C39 C40 1.484(7) . ?
C40 C41 1.474(8) . ?
C41 C42 1.525(9) . ?
C43 C44 1.490(7) . ?
C44 C45 1.487(6) . ?
C45 C46 1.535(6) . ?
C46 C47 1.519(6) . ?
C47 C48 1.503(6) . ?
C49 C54 1.383(6) . ?
C49 C50 1.395(6) . ?
C49 C56 1.495(7) . ?
C50 C51 1.347(6) . ?
C51 C52 1.378(7) . ?
C52 C53 1.403(7) . ?
C53 C54 1.373(6) . ?
C53 C55 1.497(7) . ?
C57 C58 1.504(6) . ?
C58 C63 1.368(6) . ?
C58 C59 1.388(6) . ?
C59 C60 1.390(6) . ?
C60 C61 1.377(6) . ?
C61 C62 1.384(6) . ?
C61 C64 1.505(6) . ?
C62 C63 1.380(6) . ?
C65 C66 1.495(6) . ?
C66 C71 1.382(6) . ?
C66 C67 1.392(6) . ?
C67 C68 1.372(6) . ?
C68 C69 1.381(6) . ?
C69 C70 1.380(6) . ?
C70 C71 1.393(6) . ?
C70 C72 1.481(6) . ?
C73 C74 1.502(7) . ?
C74 C79 1.378(7) . ?
C74 C75 1.396(7) . ?
C75 C76 1.374(7) . ?
C76 C77 1.384(7) . ?
C77 C78 1.403(7) . ?
C77 C80 1.481(7) . ?
C78 C79 1.375(7) . ?
O13 C81 1.338(8) . ?
C81 C82 1.388(10) . ?
C83 O14 1.459(16) . ?
C83 C84 1.469(13) . ?
C27' C28' 1.459(15) . ?
C28' C29' 1.445(14) . ?
C29' C30' 1.450(11) . ?
C30' C31' 1.474(16) . ?
C31' C32' 1.489(19) . ?
C32' C33' 1.33(2) . ?
C33' C34' 1.480(18) . ?
